data_4121913
loop_
_publ_author_name
'Gonzalez-de-Castro, Angela'
'Robertson, Craig M.'
'Xiao, Jianliang'

_publ_section_title
;
 Dehydrogenative \a-Oxygenation of Ethers with an Iron Catalyst.
;
_journal_issue 23
_journal_name_full 'Journal of the American Chemical Society'
_journal_page_first 8350
_journal_page_last 8360
_journal_paper_doi 10.1021/ja502167h
_journal_volume 136
_journal_year 2014
_chemical_formula_moiety 'C18 H18 O3'
_chemical_formula_sum 'C18 H18 O3'
_chemical_formula_weight 282.32
_chemical_name_systematic
;
 ? 
;
_space_group_crystal_system monoclinic
_space_group_IT_number 15
_space_group_name_Hall '-I 2ya'
_space_group_name_H-M_alt 'I 1 2/a 1'
_symmetry_space_group_name_Hall '-I 2ya'
_symmetry_space_group_name_H-M 'I 1 2/a 1'
_atom_sites_solution_hydrogens geom
_atom_sites_solution_primary direct
_atom_sites_solution_secondary difmap
_audit_creation_date 2013-06-09
_audit_creation_method
;
  Olex2 1.2
  (compiled Apr 23 2013 17:54:37, GUI svn.r4466)
;
_cell_angle_alpha 90.00
_cell_angle_beta 103.334(5)
_cell_angle_gamma 90.00
_cell_formula_units_Z 4
_cell_length_a 15.852(3)
_cell_length_b 4.2770(8)
_cell_length_c 21.043(4)
_cell_measurement_reflns_used 4136
_cell_measurement_temperature 100
_cell_measurement_theta_max 26.36
_cell_measurement_theta_min 2.64
_cell_volume 1388.2(5)
_computing_data_reduction 'SAINT v7.68A (Bruker, 2009)'
_computing_molecular_graphics
;
O. V. Dolomanov, L. J. Bourhis, R. J. Gildea, J. A. K. Howard and H. Puschmann,
OLEX2: a complete structure solution, refinement and analysis program.
J. Appl. Cryst. (2009). 42, 339-341.
;
_computing_publication_material
;
O. V. Dolomanov, L. J. Bourhis, R. J. Gildea, J. A. K. Howard and H. Puschmann,
OLEX2: a complete structure solution, refinement and analysis program.
J. Appl. Cryst. (2009). 42, 339-341.
;
_computing_structure_refinement
;
XL, G.M. Sheldrick, Acta Cryst.
(2008). A64, 112-122
;
_computing_structure_solution 'SHELXS-97 (Sheldrick, 2008)'
_diffrn_ambient_temperature 100.0
_diffrn_measured_fraction_theta_full 0.999
_diffrn_measured_fraction_theta_max 0.999
_diffrn_measurement_device_type 'Bruker APEX-II CCD'
_diffrn_measurement_method '\f and \w scans'
_diffrn_radiation_monochromator graphite
_diffrn_radiation_type MoK\a
_diffrn_radiation_wavelength 0.71073
_diffrn_reflns_av_R_equivalents 0.0342
_diffrn_reflns_av_unetI/netI 0.0235
_diffrn_reflns_limit_h_max 19
_diffrn_reflns_limit_h_min -19
_diffrn_reflns_limit_k_max 5
_diffrn_reflns_limit_k_min -5
_diffrn_reflns_limit_l_max 26
_diffrn_reflns_limit_l_min -26
_diffrn_reflns_number 7386
_diffrn_reflns_theta_full 26.34
_diffrn_reflns_theta_max 26.34
_diffrn_reflns_theta_min 1.99
_diffrn_source 'fine-focus sealed tube'
_diffrn_standards_number 0
_exptl_absorpt_coefficient_mu 0.091
_exptl_absorpt_correction_T_max 0.7454
_exptl_absorpt_correction_T_min 0.5192
_exptl_absorpt_correction_type empirical
_exptl_absorpt_process_details sadabs
_exptl_crystal_colour colourless
_exptl_crystal_colour_primary colourless
_exptl_crystal_density_diffrn 1.351
_exptl_crystal_density_method 'not measured'
_exptl_crystal_description block
_exptl_crystal_F_000 600
_exptl_crystal_size_max 0.44
_exptl_crystal_size_mid 0.4
_exptl_crystal_size_min 0.12
_refine_diff_density_max 0.178
_refine_diff_density_min -0.303
_refine_diff_density_rms 0.052
_refine_ls_extinction_method none
_refine_ls_goodness_of_fit_ref 1.059
_refine_ls_hydrogen_treatment refall
_refine_ls_matrix_type full
_refine_ls_number_parameters 132
_refine_ls_number_reflns 1421
_refine_ls_number_restraints 0
_refine_ls_restrained_S_all 1.059
_refine_ls_R_factor_all 0.0389
_refine_ls_R_factor_gt 0.0359
_refine_ls_shift/su_max 0.001
_refine_ls_shift/su_mean 0.000
_refine_ls_structure_factor_coef Fsqd
_refine_ls_weighting_details 'calc w=1/[\s^2^(Fo^2^)+(0.0473P)^2^+0.9759P] where P=(Fo^2^+2Fc^2^)/3'
_refine_ls_weighting_scheme calc
_refine_ls_wR_factor_gt 0.0911
_refine_ls_wR_factor_ref 0.0937
_reflns_number_gt 1295
_reflns_number_total 1421
_reflns_threshold_expression >2sigma(I)
_cod_data_source_file ja502167h_si_002.cif
_cod_data_source_block i2overa_final
_cod_depositor_comments 'Adding full bibliography for 4121911--4121914.cif.'
_cod_database_code 4121913
_olex2_refinement_description
;
1. Others
 Fixed U12: O2(0)
 Fixed U23: O2(0)
 Fixed X: O2(0.25)
 Fixed Z: O2(0)
;

loop_
_space_group_symop_id
_space_group_symop_operation_xyz
1 'x, y, z'
2 '-x+1/2, y, -z'
3 'x+1/2, y+1/2, z+1/2'
4 '-x+1, y+1/2, -z+1/2'
5 '-x, -y, -z'
6 'x-1/2, -y, z'
7 '-x+1/2, -y+1/2, -z+1/2'
8 'x, -y+1/2, z+1/2'

loop_
_atom_site_label
_atom_site_type_symbol
_atom_site_fract_x
_atom_site_fract_y
_atom_site_fract_z
_atom_site_U_iso_or_equiv
_atom_site_adp_type
_atom_site_occupancy
_atom_site_symmetry_multiplicity
_atom_site_calc_flag
_atom_site_refinement_flags
O1 O 0.24235(5) 1.18367(19) 0.09351(4) 0.0215(2) Uani 1 1 d .
O2 O 0.2500 0.9005(3) 0.0000 0.0195(3) Uani 1 2 d S
C3 C 0.37299(7) 0.8893(3) 0.08818(5) 0.0185(3) Uani 1 1 d .
C4 C 0.29713(7) 1.0852(3) 0.05300(5) 0.0191(3) Uani 1 1 d .
C5 C 0.22276(7) 0.9337(3) 0.13363(6) 0.0224(3) Uani 1 1 d .
C6 C 0.37744(7) 0.7754(3) 0.15086(5) 0.0196(3) Uani 1 1 d .
C7 C 0.30424(8) 0.8432(3) 0.18397(6) 0.0229(3) Uani 1 1 d .
C8 C 0.44924(7) 0.5971(3) 0.18152(6) 0.0224(3) Uani 1 1 d .
C9 C 0.51568(7) 0.5347(3) 0.15023(6) 0.0247(3) Uani 1 1 d .
C10 C 0.43941(7) 0.8235(3) 0.05652(6) 0.0216(3) Uani 1 1 d .
C11 C 0.51076(7) 0.6479(3) 0.08739(6) 0.0244(3) Uani 1 1 d .
H5A H 0.1995(9) 0.754(3) 0.1060(6) 0.021(3) Uiso 1 1 d .
H7A H 0.3212(9) 1.018(4) 0.2160(7) 0.028(4) Uiso 1 1 d .
H7B H 0.2921(9) 0.656(3) 0.2093(7) 0.026(4) Uiso 1 1 d .
H4 H 0.3171(8) 1.276(3) 0.0367(6) 0.018(3) Uiso 1 1 d .
H9 H 0.5652(10) 0.405(4) 0.1709(7) 0.028(4) Uiso 1 1 d .
H5B H 0.1776(9) 1.021(3) 0.1538(6) 0.023(3) Uiso 1 1 d .
H11 H 0.5567(10) 0.604(4) 0.0653(7) 0.035(4) Uiso 1 1 d .
H10 H 0.4349(9) 0.904(3) 0.0120(7) 0.025(3) Uiso 1 1 d .
H8 H 0.4522(9) 0.509(3) 0.2255(7) 0.027(3) Uiso 1 1 d .

loop_
_atom_site_aniso_label
_atom_site_aniso_U_11
_atom_site_aniso_U_22
_atom_site_aniso_U_33
_atom_site_aniso_U_23
_atom_site_aniso_U_13
_atom_site_aniso_U_12
O1 0.0195(4) 0.0223(4) 0.0237(4) -0.0006(3) 0.0068(3) 0.0023(3)
O2 0.0172(5) 0.0202(6) 0.0189(5) 0.000 -0.0001(4) 0.000
C3 0.0141(5) 0.0198(6) 0.0209(5) -0.0029(4) 0.0029(4) -0.0036(4)
C4 0.0175(5) 0.0210(6) 0.0190(6) -0.0018(4) 0.0048(4) -0.0024(4)
C5 0.0179(6) 0.0260(6) 0.0249(6) 0.0003(5) 0.0084(5) 0.0007(5)
C6 0.0164(5) 0.0218(6) 0.0203(5) -0.0033(4) 0.0036(4) -0.0030(4)
C7 0.0219(6) 0.0280(6) 0.0202(6) 0.0005(5) 0.0074(5) 0.0019(5)
C8 0.0200(5) 0.0254(6) 0.0204(6) -0.0014(5) 0.0017(4) -0.0011(5)
C9 0.0163(6) 0.0268(6) 0.0281(6) -0.0032(5) -0.0008(5) 0.0017(5)
C10 0.0177(5) 0.0259(6) 0.0217(6) -0.0018(5) 0.0052(4) -0.0040(5)
C11 0.0152(5) 0.0298(7) 0.0291(6) -0.0048(5) 0.0071(5) -0.0015(5)

loop_
_atom_type_symbol
_atom_type_description
_atom_type_scat_dispersion_real
_atom_type_scat_dispersion_imag
_atom_type_scat_source
C C 0.0033 0.0016 'International Tables Vol C Tables 4.2.6.8 and 6.1.1.4'
H H 0.0000 0.0000 'International Tables Vol C Tables 4.2.6.8 and 6.1.1.4'
O O 0.0106 0.0060 'International Tables Vol C Tables 4.2.6.8 and 6.1.1.4'

loop_
_geom_angle_atom_site_label_1
_geom_angle_atom_site_label_2
_geom_angle_atom_site_label_3
_geom_angle
_geom_angle_site_symmetry_3
C4 O1 C5 112.19(9) .
C4 O2 C4 112.88(12) 2
C6 C3 C4 121.23(10) .
C6 C3 C10 120.11(10) .
C10 C3 C4 118.66(10) .
O1 C4 O2 110.61(8) .
O1 C4 C3 113.55(9) .
O2 C4 C3 106.83(9) .
O1 C5 C7 109.53(9) .
C3 C6 C7 119.50(10) .
C3 C6 C8 119.07(10) .
C8 C6 C7 121.42(10) .
C6 C7 C5 110.29(9) .
C9 C8 C6 120.74(11) .
C8 C9 C11 119.99(11) .
C11 C10 C3 120.51(11) .
C10 C11 C9 119.58(11) .

loop_
_geom_bond_atom_site_label_1
_geom_bond_atom_site_label_2
_geom_bond_distance
_geom_bond_site_symmetry_2
O1 C4 1.4141(13) .
O1 C5 1.4400(14) .
O2 C4 1.4288(13) 2
O2 C4 1.4288(13) .
C3 C4 1.5117(16) .
C3 C6 1.3926(16) .
C3 C10 1.3983(15) .
C5 C7 1.5195(16) .
C6 C7 1.5129(15) .
C6 C8 1.3981(17) .
C8 C9 1.3907(16) .
C9 C11 1.3934(18) .
C10 C11 1.3879(17) .
